data_7062290
loop_
_publ_author_name
'Leitner, Zden\<ek'
'C\'isa\<rov\'a, Ivana'
'\<St\<epni\<cka, Petr'

_publ_section_title
;
 Synthesis and characterisation of group 11 metal complexes with a
 guanidine-tagged triphenylphosphine and evaluation of the isolated Au(i)
 complexes in gold-mediated organic reactions
;
_journal_issue 12
_journal_name_full 'New Journal of Chemistry'
_journal_page_first 5930
_journal_page_last 5938
_journal_paper_doi 10.1039/D3NJ00451A
_journal_volume 47
_journal_year 2023
_chemical_formula_moiety 'C50 H60 Ag N6 P2, F6 Sb'
_chemical_formula_sum 'C50 H60 Ag F6 N6 P2 Sb'
_chemical_formula_weight 1150.60
_space_group_crystal_system monoclinic
_space_group_IT_number 14
_space_group_name_Hall '-P 2ybc'
_space_group_name_H-M_alt 'P 1 21/c 1'
_atom_sites_solution_hydrogens mixed
_atom_sites_solution_primary direct
_atom_sites_solution_secondary difmap
_audit_creation_method SHELXL-2017/1
_audit_update_record
;
2023-01-23 deposited with the CCDC.	2023-02-16 downloaded from the CCDC.
;
_cell_angle_alpha 90
_cell_angle_beta 94.6170(10)
_cell_angle_gamma 90
_cell_formula_units_Z 4
_cell_length_a 9.0246(3)
_cell_length_b 13.8102(4)
_cell_length_c 41.5886(14)
_cell_measurement_reflns_used 9523
_cell_measurement_temperature 120(2)
_cell_measurement_theta_max 27.49
_cell_measurement_theta_min 2.46
_cell_volume 5166.4(3)
_computing_cell_refinement 'SAINT V8.40B (Bruker Nano, Inc., 2019)'
_computing_data_collection 'Bruker Instrument Service vV6.2.15'
_computing_data_reduction 'SAINT V8.40B (Bruker Nano, Inc., 2019)'
_computing_molecular_graphics 'PLATON (Spek, 2017)'
_computing_publication_material 'PLATON (Spek, 2017)'
_computing_structure_refinement 'SHELXL-2017 (Sheldrick, 2017)'
_computing_structure_solution 'SHELXT 2018 (Sheldrick, 2018)'
_diffrn_ambient_temperature 120(2)
_diffrn_measured_fraction_theta_full 0.999
_diffrn_measured_fraction_theta_max 0.999
_diffrn_measurement_device_type 'Bruker D8 VENTURE Kappa Duo'
_diffrn_measurement_method '\f and \w scans'
_diffrn_radiation_monochromator 'Quazar Mo multilayer optic'
_diffrn_radiation_source 'I\mS micro-focus sealed tube'
_diffrn_radiation_type MoK\a
_diffrn_radiation_wavelength 0.71073
_diffrn_reflns_av_R_equivalents 0.0228
_diffrn_reflns_av_unetI/netI 0.0150
_diffrn_reflns_Laue_measured_fraction_full 0.999
_diffrn_reflns_Laue_measured_fraction_max 0.999
_diffrn_reflns_limit_h_max 11
_diffrn_reflns_limit_h_min -11
_diffrn_reflns_limit_k_max 17
_diffrn_reflns_limit_k_min -17
_diffrn_reflns_limit_l_max 53
_diffrn_reflns_limit_l_min -54
_diffrn_reflns_number 76434
_diffrn_reflns_point_group_measured_fraction_full 0.999
_diffrn_reflns_point_group_measured_fraction_max 0.999
_diffrn_reflns_theta_full 25.242
_diffrn_reflns_theta_max 27.489
_diffrn_reflns_theta_min 1.965
_exptl_absorpt_coefficient_mu 1.025
_exptl_absorpt_correction_T_max 0.92
_exptl_absorpt_correction_T_min 0.80
_exptl_absorpt_correction_type multi-scan
_exptl_absorpt_process_details 'SADABS-2016/2 - Bruker AXS'
_exptl_crystal_colour colourless
_exptl_crystal_density_diffrn 1.479
_exptl_crystal_description prism
_exptl_crystal_F_000 2336
_exptl_crystal_size_max 0.16
_exptl_crystal_size_mid 0.15
_exptl_crystal_size_min 0.08
_refine_diff_density_max 1.693
_refine_diff_density_min -1.239
_refine_diff_density_rms 0.078
_refine_ls_extinction_method none
_refine_ls_goodness_of_fit_ref 1.214
_refine_ls_hydrogen_treatment constr
_refine_ls_matrix_type full
_refine_ls_number_parameters 603
_refine_ls_number_reflns 11855
_refine_ls_number_restraints 0
_refine_ls_restrained_S_all 1.214
_refine_ls_R_factor_all 0.0394
_refine_ls_R_factor_gt 0.0372
_refine_ls_shift/su_max 0.002
_refine_ls_shift/su_mean 0.000
_refine_ls_structure_factor_coef Fsqd
_refine_ls_weighting_details 'w=1/[\s^2^(Fo^2^)+(0.0020P)^2^+13.3230P] where P=(Fo^2^+2Fc^2^)/3'
_refine_ls_weighting_scheme calc
_refine_ls_wR_factor_gt 0.0728
_refine_ls_wR_factor_ref 0.0735
_reflns_Friedel_coverage 0.000
_reflns_number_gt 11298
_reflns_number_total 11855
_reflns_threshold_expression 'I > 2\s(I)'
_cod_data_source_file d3nj00451a2.cif
_cod_data_source_block zl165
_cod_depositor_comments 'Adding full bibliography for 7062284--7062291.cif.'
_cod_original_sg_symbol_H-M 'P 21/c'
_cod_database_code 7062290
_shelx_shelxl_version_number 2017/1
_shelx_space_group_comment
;
The symmetry employed for this shelxl refinement is uniquely defined
by the following loop, which should always be used as a source of
symmetry information in preference to the above space-group names.
They are only intended as comments.
;
_shelx_estimated_absorpt_t_min 0.853
_shelx_estimated_absorpt_t_max 0.922

loop_
_space_group_symop_operation_xyz
'x, y, z'
'-x, y+1/2, -z+1/2'
'-x, -y, -z'
'x, -y-1/2, z-1/2'

loop_
_atom_site_label
_atom_site_type_symbol
_atom_site_fract_x
_atom_site_fract_y
_atom_site_fract_z
_atom_site_U_iso_or_equiv
_atom_site_adp_type
_atom_site_occupancy
_atom_site_site_symmetry_order
_atom_site_calc_flag
_atom_site_refinement_flags_posn
_atom_site_refinement_flags_adp
_atom_site_refinement_flags_occupancy
_atom_site_disorder_assembly
_atom_site_disorder_group
Ag1 Ag 0.89376(2) 0.74589(2) 0.37433(2) 0.01951(5) Uani 1 1 d . . . . .
P1 P 1.00050(7) 0.74059(5) 0.42907(2) 0.01555(13) Uani 1 1 d . . . . .
N1 N 0.7234(3) 0.63950(17) 0.40740(5) 0.0199(5) Uani 1 1 d . . . . .
N2 N 0.6748(3) 0.51573(18) 0.37065(5) 0.0234(5) Uani 1 1 d . . . . .
H2N H 0.650778 0.462441 0.369650 0.028 Uiso 1 1 d R U . . .
N3 N 0.7303(3) 0.47654(18) 0.42448(6) 0.0274(6) Uani 1 1 d . . . . .
H3N H 0.766861 0.495463 0.443211 0.033 Uiso 1 1 d R U . . .
C1 C 0.7095(3) 0.5467(2) 0.40131(7) 0.0208(5) Uani 1 1 d . . . . .
C2 C 0.7251(3) 0.67162(19) 0.43956(6) 0.0178(5) Uani 1 1 d . . . . .
C3 C 0.8457(3) 0.72547(19) 0.45375(6) 0.0163(5) Uani 1 1 d . . . . .
C4 C 0.8403(3) 0.76429(19) 0.48472(6) 0.0197(5) Uani 1 1 d . . . . .
H4 H 0.921945 0.801018 0.493982 0.024 Uiso 1 1 calc R U . . .
C5 C 0.7172(3) 0.7497(2) 0.50202(6) 0.0229(6) Uani 1 1 d . . . . .
H5 H 0.714402 0.775636 0.523121 0.028 Uiso 1 1 calc R U . . .
C6 C 0.5978(3) 0.6967(2) 0.48808(7) 0.0242(6) Uani 1 1 d . . . . .
H6 H 0.513079 0.686506 0.499819 0.029 Uiso 1 1 calc R U . . .
C7 C 0.6005(3) 0.6585(2) 0.45732(7) 0.0230(6) Uani 1 1 d . . . . .
H7 H 0.517352 0.623068 0.448139 0.028 Uiso 1 1 calc R U . . .
C8 C 1.1145(3) 0.8363(2) 0.44836(6) 0.0179(5) Uani 1 1 d . . . . .
C9 C 1.0936(4) 0.9300(2) 0.43674(7) 0.0277(6) Uani 1 1 d . . . . .
H9 H 1.023211 0.941916 0.418947 0.033 Uiso 1 1 calc R U . . .
C10 C 1.1750(4) 1.0065(2) 0.45098(8) 0.0345(7) Uani 1 1 d . . . . .
H10 H 1.159962 1.070539 0.443022 0.041 Uiso 1 1 calc R U . . .
C11 C 1.2781(4) 0.9888(2) 0.47679(8) 0.0318(7) Uani 1 1 d . . . . .
H11 H 1.333032 1.041036 0.486671 0.038 Uiso 1 1 calc R U . . .
C12 C 1.3016(4) 0.8960(2) 0.48827(8) 0.0313(7) Uani 1 1 d . . . . .
H12 H 1.373211 0.884258 0.505851 0.038 Uiso 1 1 calc R U . . .
C13 C 1.2202(3) 0.8196(2) 0.47406(7) 0.0246(6) Uani 1 1 d . . . . .
H13 H 1.236675 0.755624 0.481928 0.030 Uiso 1 1 calc R U . . .
C14 C 1.1077(3) 0.62967(19) 0.43648(6) 0.0162(5) Uani 1 1 d . . . . .
C15 C 1.1088(3) 0.5799(2) 0.46577(6) 0.0198(5) Uani 1 1 d . . . . .
H15 H 1.050140 0.602631 0.482174 0.024 Uiso 1 1 calc R U . . .
C16 C 1.1955(3) 0.4974(2) 0.47100(7) 0.0246(6) Uani 1 1 d . . . . .
H16 H 1.196854 0.464140 0.491020 0.029 Uiso 1 1 calc R U . . .
C17 C 1.2801(3) 0.4636(2) 0.44690(7) 0.0255(6) Uani 1 1 d . . . . .
H17 H 1.339969 0.407514 0.450523 0.031 Uiso 1 1 calc R U . . .
C18 C 1.2775(3) 0.5115(2) 0.41758(7) 0.0248(6) Uani 1 1 d . . . . .
H18 H 1.334183 0.487661 0.401008 0.030 Uiso 1 1 calc R U . . .
C19 C 1.1917(3) 0.5946(2) 0.41245(7) 0.0203(5) Uani 1 1 d . . . . .
H19 H 1.190490 0.627495 0.392374 0.024 Uiso 1 1 calc R U . . .
C20 C 0.7621(3) 0.3744(2) 0.41860(7) 0.0252(6) Uani 1 1 d . . . . .
H20 H 0.684810 0.349483 0.402086 0.030 Uiso 1 1 calc R U . . .
C21 C 0.7491(5) 0.3188(3) 0.44944(8) 0.0453(9) Uani 1 1 d . . . . .
H21A H 0.821970 0.343586 0.466183 0.068 Uiso 1 1 calc R U . . .
H21B H 0.768183 0.250047 0.445735 0.068 Uiso 1 1 calc R U . . .
H21C H 0.648701 0.326769 0.456445 0.068 Uiso 1 1 calc R U . . .
C22 C 0.9134(5) 0.3606(3) 0.40571(11) 0.0538(11) Uani 1 1 d . . . . .
H22A H 0.919379 0.399899 0.386236 0.081 Uiso 1 1 calc R U . . .
H22B H 0.927099 0.292176 0.400455 0.081 Uiso 1 1 calc R U . . .
H22C H 0.991279 0.380806 0.422114 0.081 Uiso 1 1 calc R U . . .
C23 C 0.6155(3) 0.5787(2) 0.34448(6) 0.0219(6) Uani 1 1 d . . . . .
H23 H 0.684521 0.634862 0.342990 0.026 Uiso 1 1 calc R U . . .
C24 C 0.4614(3) 0.6178(2) 0.34996(7) 0.0294(7) Uani 1 1 d . . . . .
H24A H 0.389884 0.564323 0.349139 0.044 Uiso 1 1 calc R U . . .
H24B H 0.431251 0.665139 0.333131 0.044 Uiso 1 1 calc R U . . .
H24C H 0.464177 0.649156 0.371148 0.044 Uiso 1 1 calc R U . . .
C25 C 0.6129(4) 0.5218(3) 0.31314(7) 0.0302(7) Uani 1 1 d . . . . .
H25A H 0.713913 0.500704 0.309567 0.045 Uiso 1 1 calc R U . . .
H25B H 0.574445 0.562994 0.295178 0.045 Uiso 1 1 calc R U . . .
H25C H 0.548553 0.464993 0.314482 0.045 Uiso 1 1 calc R U . . .
P51 P 0.96997(7) 0.73167(5) 0.32010(2) 0.01663(13) Uani 1 1 d . . . . .
N51 N 0.7100(3) 0.84092(17) 0.34000(5) 0.0202(5) Uani 1 1 d . . . . .
N52 N 0.6814(3) 0.96390(18) 0.37640(6) 0.0272(5) Uani 1 1 d . . . . .
H52N H 0.670073 1.023634 0.380334 0.033 Uiso 1 1 d R U . . .
N53 N 0.7254(3) 1.00368(19) 0.32353(6) 0.0310(6) Uani 1 1 d . . . . .
H53N H 0.769309 0.989627 0.305302 0.037 Uiso 1 1 d R U . . .
C51 C 0.7037(3) 0.9335(2) 0.34623(7) 0.0230(6) Uani 1 1 d . . . . .
C52 C 0.6932(3) 0.8090(2) 0.30767(6) 0.0184(5) Uani 1 1 d . . . . .
C53 C 0.7993(3) 0.74846(19) 0.29480(6) 0.0174(5) Uani 1 1 d . . . . .
C54 C 0.7724(3) 0.7101(2) 0.26375(6) 0.0196(5) Uani 1 1 d . . . . .
H54 H 0.843766 0.668309 0.255477 0.024 Uiso 1 1 calc R U . . .
C55 C 0.6432(3) 0.7322(2) 0.24486(6) 0.0228(6) Uani 1 1 d . . . . .
H55 H 0.626194 0.706336 0.223721 0.027 Uiso 1 1 calc R U . . .
C56 C 0.5390(3) 0.7928(2) 0.25736(7) 0.0257(6) Uani 1 1 d . . . . .
H56 H 0.450611 0.808871 0.244521 0.031 Uiso 1 1 calc R U . . .
C57 C 0.5624(3) 0.8300(2) 0.28831(7) 0.0249(6) Uani 1 1 d . . . . .
H57 H 0.488919 0.870304 0.296533 0.030 Uiso 1 1 calc R U . . .
C58 C 1.0560(3) 0.6205(2) 0.30746(6) 0.0203(5) Uani 1 1 d . . . . .
C59 C 1.0262(3) 0.5370(2) 0.32466(8) 0.0267(6) Uani 1 1 d . . . . .
H59 H 0.960376 0.540250 0.341333 0.032 Uiso 1 1 calc R U . . .
C60 C 1.0915(4) 0.4493(2) 0.31773(9) 0.0350(7) Uani 1 1 d . . . . .
H60 H 1.069575 0.392643 0.329415 0.042 Uiso 1 1 calc R U . . .
C61 C 1.1885(4) 0.4449(3) 0.29372(9) 0.0369(8) Uani 1 1 d . . . . .
H61 H 1.233819 0.385086 0.288945 0.044 Uiso 1 1 calc R U . . .
C62 C 1.2200(4) 0.5270(3) 0.27666(8) 0.0319(7) Uani 1 1 d . . . . .
H62 H 1.286885 0.523245 0.260201 0.038 Uiso 1 1 calc R U . . .
C63 C 1.1548(3) 0.6151(2) 0.28331(7) 0.0258(6) Uani 1 1 d . . . . .
H63 H 1.177288 0.671392 0.271500 0.031 Uiso 1 1 calc R U . . .
C64 C 1.0825(3) 0.8316(2) 0.30736(7) 0.0199(5) Uani 1 1 d . . . . .
C65 C 1.0716(3) 0.8666(2) 0.27580(7) 0.0269(6) Uani 1 1 d . . . . .
H65 H 1.006526 0.835767 0.259855 0.032 Uiso 1 1 calc R U . . .
C66 C 1.1550(4) 0.9461(2) 0.26745(8) 0.0327(7) Uani 1 1 d . . . . .
H66 H 1.147168 0.969249 0.245871 0.039 Uiso 1 1 calc R U . . .
C67 C 1.2494(4) 0.9914(2) 0.29064(9) 0.0320(7) Uani 1 1 d . . . . .
H67 H 1.306173 1.045800 0.284965 0.038 Uiso 1 1 calc R U . . .
C68 C 1.2612(4) 0.9577(2) 0.32197(8) 0.0314(7) Uani 1 1 d . . . . .
H68 H 1.326401 0.988851 0.337803 0.038 Uiso 1 1 calc R U . . .
C69 C 1.1780(3) 0.8785(2) 0.33042(7) 0.0236(6) Uani 1 1 d . . . . .
H69 H 1.186111 0.855969 0.352075 0.028 Uiso 1 1 calc R U . . .
C70 C 0.6323(3) 0.9006(2) 0.40171(7) 0.0246(6) Uani 1 1 d . . . . .
H70 H 0.698363 0.842370 0.403294 0.030 Uiso 1 1 calc R U . . .
C71 C 0.4731(4) 0.8665(2) 0.39474(8) 0.0325(7) Uani 1 1 d . . . . .
H71A H 0.405821 0.922226 0.394789 0.049 Uiso 1 1 calc R U . . .
H71B H 0.448303 0.820302 0.411366 0.049 Uiso 1 1 calc R U . . .
H71C H 0.462290 0.835042 0.373563 0.049 Uiso 1 1 calc R U . . .
C72 C 0.6514(4) 0.9551(3) 0.43372(7) 0.0348(8) Uani 1 1 d . . . . .
H72A H 0.754912 0.976325 0.437675 0.052 Uiso 1 1 calc R U . . .
H72B H 0.625982 0.912226 0.451234 0.052 Uiso 1 1 calc R U . . .
H72C H 0.585717 1.011674 0.432802 0.052 Uiso 1 1 calc R U . . .
C73 C 0.7758(4) 1.1023(2) 0.33116(8) 0.0309(7) Uani 1 1 d . . . . .
H73 H 0.707533 1.130718 0.346422 0.037 Uiso 1 1 calc R U . . .
C74 C 0.7599(6) 1.1605(3) 0.30042(10) 0.0578(12) Uani 1 1 d . . . . .
H74A H 0.840444 1.143819 0.286978 0.087 Uiso 1 1 calc R U . . .
H74B H 0.764817 1.229733 0.305638 0.087 Uiso 1 1 calc R U . . .
H74C H 0.663947 1.145967 0.288677 0.087 Uiso 1 1 calc R U . . .
C75 C 0.9308(5) 1.1045(4) 0.34734(13) 0.0640(13) Uani 1 1 d . . . . .
H75A H 0.936509 1.061804 0.366214 0.096 Uiso 1 1 calc R U . . .
H75B H 0.955676 1.170851 0.354207 0.096 Uiso 1 1 calc R U . . .
H75C H 1.001192 1.082440 0.332158 0.096 Uiso 1 1 calc R U . . .
Sb1 Sb 0.37989(2) 0.22059(2) 0.37722(2) 0.02543(5) Uani 1 1 d . . . . .
F1 F 0.3734(4) 0.2610(2) 0.41977(6) 0.0747(9) Uani 1 1 d . . . . .
F2 F 0.1926(3) 0.26953(19) 0.36604(9) 0.0859(11) Uani 1 1 d . . . . .
F3 F 0.4626(2) 0.33988(14) 0.36677(6) 0.0471(6) Uani 1 1 d . . . . .
F4 F 0.5722(2) 0.17266(15) 0.38909(5) 0.0446(5) Uani 1 1 d . . . . .
F5 F 0.3000(3) 0.10123(15) 0.38735(6) 0.0500(6) Uani 1 1 d . . . . .
F6 F 0.3994(3) 0.17711(19) 0.33538(5) 0.0633(8) Uani 1 1 d . . . . .

loop_
_atom_site_aniso_label
_atom_site_aniso_U_11
_atom_site_aniso_U_22
_atom_site_aniso_U_33
_atom_site_aniso_U_23
_atom_site_aniso_U_13
_atom_site_aniso_U_12
Ag1 0.02287(10) 0.02423(11) 0.01115(9) 0.00057(7) -0.00046(7) 0.00404(8)
P1 0.0178(3) 0.0158(3) 0.0127(3) -0.0004(2) -0.0006(2) 0.0024(2)
N1 0.0219(12) 0.0218(12) 0.0154(11) 0.0002(9) -0.0022(9) -0.0017(9)
N2 0.0321(13) 0.0201(12) 0.0172(11) 0.0002(9) -0.0043(10) -0.0053(10)
N3 0.0446(16) 0.0225(13) 0.0138(11) -0.0005(9) -0.0060(10) 0.0010(11)
C1 0.0191(13) 0.0249(14) 0.0184(13) 0.0010(11) 0.0004(10) -0.0013(11)
C2 0.0184(13) 0.0173(13) 0.0170(12) 0.0024(10) -0.0017(10) 0.0035(10)
C3 0.0173(12) 0.0154(12) 0.0159(12) 0.0016(9) 0.0003(9) 0.0043(10)
C4 0.0253(14) 0.0162(13) 0.0173(12) 0.0004(10) -0.0001(10) 0.0034(10)
C5 0.0334(15) 0.0198(14) 0.0163(12) 0.0010(10) 0.0067(11) 0.0080(12)
C6 0.0249(14) 0.0251(15) 0.0239(14) 0.0071(11) 0.0089(11) 0.0065(12)
C7 0.0201(14) 0.0250(15) 0.0233(14) 0.0036(11) -0.0010(11) -0.0003(11)
C8 0.0201(13) 0.0188(13) 0.0152(12) -0.0009(10) 0.0033(10) -0.0009(10)
C9 0.0343(17) 0.0210(15) 0.0271(15) 0.0036(12) -0.0022(12) 0.0022(12)
C10 0.052(2) 0.0166(15) 0.0343(17) 0.0019(12) 0.0037(15) -0.0013(14)
C11 0.0370(18) 0.0231(16) 0.0356(17) -0.0081(13) 0.0034(14) -0.0099(13)
C12 0.0332(17) 0.0295(17) 0.0296(16) -0.0035(13) -0.0063(13) -0.0055(13)
C13 0.0273(15) 0.0202(14) 0.0254(14) 0.0010(11) -0.0031(11) -0.0026(11)
C14 0.0175(12) 0.0160(12) 0.0147(12) -0.0020(9) -0.0015(9) 0.0007(10)
C15 0.0241(14) 0.0198(13) 0.0155(12) -0.0014(10) 0.0018(10) 0.0020(11)
C16 0.0343(16) 0.0204(14) 0.0188(13) 0.0031(11) 0.0015(11) 0.0045(12)
C17 0.0285(15) 0.0178(14) 0.0300(15) -0.0005(11) 0.0019(12) 0.0062(11)
C18 0.0274(15) 0.0220(14) 0.0260(14) -0.0033(11) 0.0091(12) 0.0033(12)
C19 0.0225(14) 0.0204(14) 0.0181(13) 0.0005(10) 0.0016(10) 0.0001(11)
C20 0.0326(16) 0.0203(14) 0.0213(14) -0.0003(11) -0.0053(12) -0.0038(12)
C21 0.073(3) 0.0326(19) 0.0288(17) 0.0097(15) -0.0013(17) 0.0049(18)
C22 0.051(2) 0.046(2) 0.067(3) 0.009(2) 0.018(2) 0.0128(19)
C23 0.0229(14) 0.0260(15) 0.0162(12) 0.0036(11) -0.0020(10) -0.0070(11)
C24 0.0284(16) 0.0350(17) 0.0237(15) 0.0023(13) -0.0034(12) -0.0015(13)
C25 0.0290(16) 0.0442(19) 0.0171(14) -0.0008(13) 0.0005(11) -0.0068(14)
P51 0.0185(3) 0.0181(3) 0.0131(3) -0.0009(2) 0.0002(2) 0.0016(3)
N51 0.0248(12) 0.0209(12) 0.0148(11) 0.0003(9) 0.0012(9) 0.0060(9)
N52 0.0417(15) 0.0185(12) 0.0211(12) -0.0025(10) 0.0011(11) 0.0057(11)
N53 0.0476(17) 0.0253(14) 0.0203(12) -0.0016(10) 0.0042(11) -0.0007(12)
C51 0.0234(14) 0.0250(15) 0.0197(13) -0.0001(11) -0.0029(11) 0.0034(11)
C52 0.0222(13) 0.0183(13) 0.0149(12) 0.0018(10) 0.0019(10) 0.0019(10)
C53 0.0187(12) 0.0164(12) 0.0169(12) 0.0014(10) 0.0005(9) -0.0006(10)
C54 0.0228(13) 0.0196(13) 0.0166(12) 0.0002(10) 0.0023(10) 0.0004(11)
C55 0.0302(15) 0.0209(14) 0.0164(12) -0.0004(10) -0.0034(11) -0.0032(11)
C56 0.0264(15) 0.0256(15) 0.0236(14) 0.0017(12) -0.0067(11) 0.0018(12)
C57 0.0246(14) 0.0278(15) 0.0219(14) 0.0005(11) -0.0001(11) 0.0065(12)
C58 0.0197(13) 0.0216(14) 0.0184(13) -0.0032(10) -0.0047(10) 0.0028(11)
C59 0.0249(15) 0.0219(15) 0.0326(16) 0.0028(12) -0.0025(12) 0.0012(12)
C60 0.0359(18) 0.0216(16) 0.046(2) 0.0013(14) -0.0059(15) 0.0035(13)
C61 0.0351(18) 0.0295(17) 0.044(2) -0.0141(15) -0.0115(15) 0.0125(14)
C62 0.0266(16) 0.0422(19) 0.0265(15) -0.0124(14) -0.0015(12) 0.0098(14)
C63 0.0277(15) 0.0299(16) 0.0194(13) -0.0032(12) -0.0006(11) 0.0043(12)
C64 0.0203(13) 0.0170(13) 0.0221(13) -0.0019(10) -0.0003(10) 0.0023(10)
C65 0.0287(15) 0.0285(16) 0.0227(14) 0.0033(12) -0.0025(12) -0.0054(12)
C66 0.0338(17) 0.0319(17) 0.0319(17) 0.0122(13) -0.0013(13) -0.0038(14)
C67 0.0266(16) 0.0214(15) 0.047(2) 0.0090(14) -0.0022(14) -0.0010(12)
C68 0.0270(16) 0.0231(15) 0.0427(18) -0.0032(13) -0.0062(13) -0.0004(12)
C69 0.0214(14) 0.0252(15) 0.0234(14) -0.0040(11) -0.0033(11) 0.0030(11)
C70 0.0312(15) 0.0255(15) 0.0170(13) -0.0003(11) 0.0010(11) 0.0131(12)
C71 0.0332(17) 0.0351(18) 0.0292(16) 0.0010(13) 0.0017(13) 0.0059(14)
C72 0.0412(19) 0.045(2) 0.0182(14) -0.0053(13) 0.0004(13) 0.0146(15)
C73 0.0394(18) 0.0240(16) 0.0301(16) -0.0009(12) 0.0072(13) 0.0027(13)
C74 0.088(3) 0.040(2) 0.046(2) 0.0177(18) 0.006(2) -0.009(2)
C75 0.046(2) 0.064(3) 0.080(3) 0.014(3) -0.005(2) -0.010(2)
Sb1 0.03023(11) 0.01843(10) 0.02752(10) 0.00212(8) 0.00157(8) 0.00149(8)
F1 0.120(2) 0.0595(17) 0.0473(14) -0.0247(13) 0.0268(15) 0.0178(16)
F2 0.0295(12) 0.0496(16) 0.175(3) 0.0357(18) -0.0133(16) 0.0041(11)
F3 0.0454(12) 0.0255(10) 0.0673(15) 0.0110(10) -0.0145(11) -0.0139(9)
F4 0.0402(12) 0.0357(11) 0.0566(13) -0.0081(10) -0.0043(10) 0.0155(9)
F5 0.0656(15) 0.0325(11) 0.0543(14) 0.0118(10) 0.0206(11) -0.0090(10)
F6 0.103(2) 0.0664(16) 0.0194(10) -0.0023(10) 0.0007(11) -0.0420(15)

loop_
_atom_type_symbol
_atom_type_description
_atom_type_scat_dispersion_real
_atom_type_scat_dispersion_imag
_atom_type_scat_source
C C 0.0033 0.0016 'International Tables Vol C Tables 4.2.6.8 and 6.1.1.4'
H H 0.0000 0.0000 'International Tables Vol C Tables 4.2.6.8 and 6.1.1.4'
Ag Ag -0.8971 1.1015 'International Tables Vol C Tables 4.2.6.8 and 6.1.1.4'
F F 0.0171 0.0103 'International Tables Vol C Tables 4.2.6.8 and 6.1.1.4'
N N 0.0061 0.0033 'International Tables Vol C Tables 4.2.6.8 and 6.1.1.4'
P P 0.1023 0.0942 'International Tables Vol C Tables 4.2.6.8 and 6.1.1.4'
Sb Sb -0.5866 1.5461 'International Tables Vol C Tables 4.2.6.8 and 6.1.1.4'

loop_
_geom_angle_atom_site_label_1
_geom_angle_atom_site_label_2
_geom_angle_atom_site_label_3
_geom_angle
_geom_angle_site_symmetry_1
_geom_angle_site_symmetry_3
_geom_angle_publ_flag
P1 Ag1 P51 139.42(2) . . ?
P1 Ag1 N51 139.64(5) . . ?
P51 Ag1 N51 74.51(5) . . ?
P1 Ag1 N1 71.95(5) . . ?
P51 Ag1 N1 132.26(5) . . ?
N51 Ag1 N1 101.97(8) . . ?
C3 P1 C8 105.57(12) . . ?
C3 P1 C14 103.30(12) . . ?
C8 P1 C14 105.17(12) . . ?
C3 P1 Ag1 105.79(8) . . ?
C8 P1 Ag1 124.40(9) . . ?
C14 P1 Ag1 110.64(8) . . ?
C1 N1 C2 119.0(2) . . ?
C1 N1 Ag1 120.13(18) . . ?
C2 N1 Ag1 111.27(17) . . ?
C1 N2 C23 123.7(2) . . ?
C1 N2 H2N 113.3 . . ?
C23 N2 H2N 116.4 . . ?
C1 N3 C20 125.6(2) . . ?
C1 N3 H3N 116.2 . . ?
C20 N3 H3N 112.2 . . ?
N1 C1 N2 120.1(3) . . ?
N1 C1 N3 123.4(3) . . ?
N2 C1 N3 116.5(3) . . ?
C7 C2 C3 118.1(2) . . ?
C7 C2 N1 120.7(2) . . ?
C3 C2 N1 120.9(2) . . ?
C4 C3 C2 120.3(2) . . ?
C4 C3 P1 124.3(2) . . ?
C2 C3 P1 115.39(19) . . ?
C5 C4 C3 120.7(3) . . ?
C5 C4 H4 119.6 . . ?
C3 C4 H4 119.6 . . ?
C4 C5 C6 119.1(3) . . ?
C4 C5 H5 120.4 . . ?
C6 C5 H5 120.4 . . ?
C7 C6 C5 121.0(3) . . ?
C7 C6 H6 119.5 . . ?
C5 C6 H6 119.5 . . ?
C6 C7 C2 120.7(3) . . ?
C6 C7 H7 119.7 . . ?
C2 C7 H7 119.7 . . ?
C9 C8 C13 119.1(3) . . ?
C9 C8 P1 117.8(2) . . ?
C13 C8 P1 123.1(2) . . ?
C8 C9 C10 120.5(3) . . ?
C8 C9 H9 119.8 . . ?
C10 C9 H9 119.8 . . ?
C11 C10 C9 119.6(3) . . ?
C11 C10 H10 120.2 . . ?
C9 C10 H10 120.2 . . ?
C12 C11 C10 120.5(3) . . ?
C12 C11 H11 119.7 . . ?
C10 C11 H11 119.7 . . ?
C11 C12 C13 119.8(3) . . ?
C11 C12 H12 120.1 . . ?
C13 C12 H12 120.1 . . ?
C12 C13 C8 120.4(3) . . ?
C12 C13 H13 119.8 . . ?
C8 C13 H13 119.8 . . ?
C19 C14 C15 119.3(2) . . ?
C19 C14 P1 118.9(2) . . ?
C15 C14 P1 121.8(2) . . ?
C16 C15 C14 120.3(3) . . ?
C16 C15 H15 119.9 . . ?
C14 C15 H15 119.9 . . ?
C17 C16 C15 119.8(3) . . ?
C17 C16 H16 120.1 . . ?
C15 C16 H16 120.1 . . ?
C18 C17 C16 120.2(3) . . ?
C18 C17 H17 119.9 . . ?
C16 C17 H17 119.9 . . ?
C17 C18 C19 119.9(3) . . ?
C17 C18 H18 120.0 . . ?
C19 C18 H18 120.0 . . ?
C14 C19 C18 120.4(3) . . ?
C14 C19 H19 119.8 . . ?
C18 C19 H19 119.8 . . ?
N3 C20 C21 108.6(3) . . ?
N3 C20 C22 112.0(3) . . ?
C21 C20 C22 111.7(3) . . ?
N3 C20 H20 108.1 . . ?
C21 C20 H20 108.1 . . ?
C22 C20 H20 108.1 . . ?
C20 C21 H21A 109.5 . . ?
C20 C21 H21B 109.5 . . ?
H21A C21 H21B 109.5 . . ?
C20 C21 H21C 109.5 . . ?
H21A C21 H21C 109.5 . . ?
H21B C21 H21C 109.5 . . ?
C20 C22 H22A 109.5 . . ?
C20 C22 H22B 109.5 . . ?
H22A C22 H22B 109.5 . . ?
C20 C22 H22C 109.5 . . ?
H22A C22 H22C 109.5 . . ?
H22B C22 H22C 109.5 . . ?
N2 C23 C25 108.1(2) . . ?
N2 C23 C24 112.5(2) . . ?
C25 C23 C24 111.1(2) . . ?
N2 C23 H23 108.3 . . ?
C25 C23 H23 108.3 . . ?
C24 C23 H23 108.3 . . ?
C23 C24 H24A 109.5 . . ?
C23 C24 H24B 109.5 . . ?
H24A C24 H24B 109.5 . . ?
C23 C24 H24C 109.5 . . ?
H24A C24 H24C 109.5 . . ?
H24B C24 H24C 109.5 . . ?
C23 C25 H25A 109.5 . . ?
C23 C25 H25B 109.5 . . ?
H25A C25 H25B 109.5 . . ?
C23 C25 H25C 109.5 . . ?
H25A C25 H25C 109.5 . . ?
H25B C25 H25C 109.5 . . ?
C53 P51 C58 107.69(12) . . ?
C53 P51 C64 101.70(12) . . ?
C58 P51 C64 107.17(13) . . ?
C53 P51 Ag1 103.84(9) . . ?
C58 P51 Ag1 119.92(9) . . ?
C64 P51 Ag1 114.69(9) . . ?
C51 N51 C52 119.4(2) . . ?
C51 N51 Ag1 116.23(18) . . ?
C52 N51 Ag1 113.53(16) . . ?
C51 N52 C70 123.9(3) . . ?
C51 N52 H52N 120.6 . . ?
C70 N52 H52N 113.2 . . ?
C51 N53 C73 124.4(3) . . ?
C51 N53 H53N 121.3 . . ?
C73 N53 H53N 103.4 . . ?
N51 C51 N52 119.9(3) . . ?
N51 C51 N53 122.8(3) . . ?
N52 C51 N53 117.2(3) . . ?
C57 C52 C53 118.1(2) . . ?
C57 C52 N51 120.1(2) . . ?
C53 C52 N51 121.5(2) . . ?
C54 C53 C52 120.2(2) . . ?
C54 C53 P51 124.4(2) . . ?
C52 C53 P51 115.35(19) . . ?
C55 C54 C53 121.0(3) . . ?
C55 C54 H54 119.5 . . ?
C53 C54 H54 119.5 . . ?
C54 C55 C56 118.9(3) . . ?
C54 C55 H55 120.5 . . ?
C56 C55 H55 120.5 . . ?
C57 C56 C55 120.9(3) . . ?
C57 C56 H56 119.6 . . ?
C55 C56 H56 119.6 . . ?
C56 C57 C52 120.9(3) . . ?
C56 C57 H57 119.6 . . ?
C52 C57 H57 119.6 . . ?
C59 C58 C63 119.0(3) . . ?
C59 C58 P51 116.5(2) . . ?
C63 C58 P51 124.4(2) . . ?
C60 C59 C58 120.9(3) . . ?
C60 C59 H59 119.6 . . ?
C58 C59 H59 119.6 . . ?
C61 C60 C59 119.5(3) . . ?
C61 C60 H60 120.2 . . ?
C59 C60 H60 120.2 . . ?
C62 C61 C60 120.3(3) . . ?
C62 C61 H61 119.8 . . ?
C60 C61 H61 119.8 . . ?
C61 C62 C63 120.7(3) . . ?
C61 C62 H62 119.7 . . ?
C63 C62 H62 119.7 . . ?
C62 C63 C58 119.7(3) . . ?
C62 C63 H63 120.2 . . ?
C58 C63 H63 120.2 . . ?
C65 C64 C69 118.7(3) . . ?
C65 C64 P51 122.6(2) . . ?
C69 C64 P51 118.7(2) . . ?
C66 C65 C64 120.6(3) . . ?
C66 C65 H65 119.7 . . ?
C64 C65 H65 119.7 . . ?
C67 C66 C65 119.9(3) . . ?
C67 C66 H66 120.1 . . ?
C65 C66 H66 120.1 . . ?
C68 C67 C66 120.2(3) . . ?
C68 C67 H67 119.9 . . ?
C66 C67 H67 119.9 . . ?
C67 C68 C69 120.2(3) . . ?
C67 C68 H68 119.9 . . ?
C69 C68 H68 119.9 . . ?
C68 C69 C64 120.5(3) . . ?
C68 C69 H69 119.7 . . ?
C64 C69 H69 119.7 . . ?
N52 C70 C71 112.6(2) . . ?
N52 C70 C72 108.2(3) . . ?
C71 C70 C72 111.0(3) . . ?
N52 C70 H70 108.3 . . ?
C71 C70 H70 108.3 . . ?
C72 C70 H70 108.3 . . ?
C70 C71 H71A 109.5 . . ?
C70 C71 H71B 109.5 . . ?
H71A C71 H71B 109.5 . . ?
C70 C71 H71C 109.5 . . ?
H71A C71 H71C 109.5 . . ?
H71B C71 H71C 109.5 . . ?
C70 C72 H72A 109.5 . . ?
C70 C72 H72B 109.5 . . ?
H72A C72 H72B 109.5 . . ?
C70 C72 H72C 109.5 . . ?
H72A C72 H72C 109.5 . . ?
H72B C72 H72C 109.5 . . ?
N53 C73 C75 112.3(3) . . ?
N53 C73 C74 107.8(3) . . ?
C75 C73 C74 113.0(3) . . ?
N53 C73 H73 107.9 . . ?
C75 C73 H73 107.9 . . ?
C74 C73 H73 107.9 . . ?
C73 C74 H74A 109.5 . . ?
C73 C74 H74B 109.5 . . ?
H74A C74 H74B 109.5 . . ?
C73 C74 H74C 109.5 . . ?
H74A C74 H74C 109.5 . . ?
H74B C74 H74C 109.5 . . ?
C73 C75 H75A 109.5 . . ?
C73 C75 H75B 109.5 . . ?
H75A C75 H75B 109.5 . . ?
C73 C75 H75C 109.5 . . ?
H75A C75 H75C 109.5 . . ?
H75B C75 H75C 109.5 . . ?
F2 Sb1 F1 91.83(16) . . ?
F2 Sb1 F5 91.02(11) . . ?
F1 Sb1 F5 90.45(12) . . ?
F2 Sb1 F6 92.08(16) . . ?
F1 Sb1 F6 176.09(14) . . ?
F5 Sb1 F6 89.62(10) . . ?
F2 Sb1 F3 89.61(11) . . ?
F1 Sb1 F3 90.04(12) . . ?
F5 Sb1 F3 179.18(11) . . ?
F6 Sb1 F3 89.84(10) . . ?
F2 Sb1 F4 178.94(13) . . ?
F1 Sb1 F4 87.41(12) . . ?
F5 Sb1 F4 89.72(10) . . ?
F6 Sb1 F4 88.68(12) . . ?
F3 Sb1 F4 89.65(10) . . ?

loop_
_geom_bond_atom_site_label_1
_geom_bond_atom_site_label_2
_geom_bond_distance
_geom_bond_site_symmetry_2
_geom_bond_publ_flag
Ag1 P1 2.4009(7) . ?
Ag1 P51 2.4181(7) . ?
Ag1 N51 2.476(2) . ?
Ag1 N1 2.599(2) . ?
P1 C3 1.811(3) . ?
P1 C8 1.821(3) . ?
P1 C14 1.825(3) . ?
N1 C1 1.310(4) . ?
N1 C2 1.408(3) . ?
N2 C1 1.358(3) . ?
N2 C23 1.461(3) . ?
N2 H2N 0.7675 . ?
N3 C1 1.369(4) . ?
N3 C20 1.464(4) . ?
N3 H3N 0.8618 . ?
C2 C7 1.406(4) . ?
C2 C3 1.408(4) . ?
C3 C4 1.399(4) . ?
C4 C5 1.387(4) . ?
C4 H4 0.9500 . ?
C5 C6 1.390(4) . ?
C5 H5 0.9500 . ?
C6 C7 1.386(4) . ?
C6 H6 0.9500 . ?
C7 H7 0.9500 . ?
C8 C9 1.389(4) . ?
C8 C13 1.393(4) . ?
C9 C10 1.392(4) . ?
C9 H9 0.9500 . ?
C10 C11 1.384(5) . ?
C10 H10 0.9500 . ?
C11 C12 1.378(5) . ?
C11 H11 0.9500 . ?
C12 C13 1.390(4) . ?
C12 H12 0.9500 . ?
C13 H13 0.9500 . ?
C14 C19 1.390(4) . ?
C14 C15 1.398(4) . ?
C15 C16 1.389(4) . ?
C15 H15 0.9500 . ?
C16 C17 1.389(4) . ?
C16 H16 0.9500 . ?
C17 C18 1.386(4) . ?
C17 H17 0.9500 . ?
C18 C19 1.390(4) . ?
C18 H18 0.9500 . ?
C19 H19 0.9500 . ?
C20 C21 1.507(4) . ?
C20 C22 1.518(5) . ?
C20 H20 1.0000 . ?
C21 H21A 0.9800 . ?
C21 H21B 0.9800 . ?
C21 H21C 0.9800 . ?
C22 H22A 0.9800 . ?
C22 H22B 0.9800 . ?
C22 H22C 0.9800 . ?
C23 C25 1.520(4) . ?
C23 C24 1.526(4) . ?
C23 H23 1.0000 . ?
C24 H24A 0.9800 . ?
C24 H24B 0.9800 . ?
C24 H24C 0.9800 . ?
C25 H25A 0.9800 . ?
C25 H25B 0.9800 . ?
C25 H25C 0.9800 . ?
P51 C53 1.809(3) . ?
P51 C58 1.817(3) . ?
P51 C64 1.818(3) . ?
N51 C51 1.307(4) . ?
N51 C52 1.411(3) . ?
N52 C51 1.353(4) . ?
N52 C70 1.464(4) . ?
N52 H52N 0.8488 . ?
N53 C51 1.377(4) . ?
N53 C73 1.462(4) . ?
N53 H53N 0.9044 . ?
C52 C57 1.405(4) . ?
C52 C53 1.409(4) . ?
C53 C54 1.399(4) . ?
C54 C55 1.386(4) . ?
C54 H54 0.9500 . ?
C55 C56 1.391(4) . ?
C55 H55 0.9500 . ?
C56 C57 1.386(4) . ?
C56 H56 0.9500 . ?
C57 H57 0.9500 . ?
C58 C59 1.395(4) . ?
C58 C63 1.398(4) . ?
C59 C60 1.387(4) . ?
C59 H59 0.9500 . ?
C60 C61 1.382(5) . ?
C60 H60 0.9500 . ?
C61 C62 1.379(5) . ?
C61 H61 0.9500 . ?
C62 C63 1.389(4) . ?
C62 H62 0.9500 . ?
C63 H63 0.9500 . ?
C64 C65 1.394(4) . ?
C64 C69 1.396(4) . ?
C65 C66 1.391(4) . ?
C65 H65 0.9500 . ?
C66 C67 1.384(5) . ?
C66 H66 0.9500 . ?
C67 C68 1.380(5) . ?
C67 H67 0.9500 . ?
C68 C69 1.388(4) . ?
C68 H68 0.9500 . ?
C69 H69 0.9500 . ?
C70 C71 1.517(4) . ?
C70 C72 1.527(4) . ?
C70 H70 1.0000 . ?
C71 H71A 0.9800 . ?
C71 H71B 0.9800 . ?
C71 H71C 0.9800 . ?
C72 H72A 0.9800 . ?
C72 H72B 0.9800 . ?
C72 H72C 0.9800 . ?
C73 C75 1.502(5) . ?
C73 C74 1.508(5) . ?
C73 H73 1.0000 . ?
C74 H74A 0.9800 . ?
C74 H74B 0.9800 . ?
C74 H74C 0.9800 . ?
C75 H75A 0.9800 . ?
C75 H75B 0.9800 . ?
C75 H75C 0.9800 . ?
Sb1 F2 1.845(2) . ?
Sb1 F1 1.861(2) . ?
Sb1 F5 1.861(2) . ?
Sb1 F6 1.863(2) . ?
Sb1 F3 1.8741(19) . ?
Sb1 F4 1.886(2) . ?
